data_7154588
loop_
_publ_author_name
'Bounar, Haniya'
'Liu, Zhenhua'
'Zhang, Lin'
'Guan, Xiaoxue'
'Yang, Zonglian'
'Liao, Peiqiu'
'Bi, Xihe'
'Li, Xingqi'

_publ_section_title
;
 Silver-catalyzed cascade reaction of tosylmethyl isocyanide (TosMIC) with
 propargylic alcohols to (E)-vinyl sulfones: dual roles of TosMIC.
;
_journal_issue 32
_journal_name_full 'Organic &amp; biomolecular chemistry'
_journal_page_first 8723
_journal_page_last 8728
_journal_paper_doi 10.1039/c5ob01129a
_journal_volume 13
_journal_year 2015
_chemical_formula_moiety 'C33 H32 N O5 S2'
_chemical_formula_sum 'C33 H32 N O5 S2'
_chemical_formula_weight 586.72
_chemical_name_systematic
;
 ?
;
_space_group_IT_number 2
_symmetry_cell_setting triclinic
_symmetry_space_group_name_Hall '-P 1'
_symmetry_space_group_name_H-M 'P -1'
_atom_sites_solution_hydrogens geom
_atom_sites_solution_primary direct
_atom_sites_solution_secondary difmap
_audit_creation_method SHELXL-97
_audit_update_record
;
2015-07-08 deposited with the CCDC.
2015-07-08 downloaded from the CCDC.
;
_cell_angle_alpha 95.8410(10)
_cell_angle_beta 109.2350(10)
_cell_angle_gamma 99.1820(10)
_cell_formula_units_Z 8
_cell_length_a 15.4070(7)
_cell_length_b 17.9000(9)
_cell_length_c 22.8419(11)
_cell_measurement_reflns_used 22359
_cell_measurement_temperature 293(2)
_cell_measurement_theta_max 26.05
_cell_measurement_theta_min 1.38
_cell_volume 5790.5(5)
_computing_cell_refinement SMART
_computing_data_collection 'SMART (Bruker, 1997)'
_computing_data_reduction 'SAINT (Bruker, 1999)'
_computing_molecular_graphics 'SHELXTL-PLUS (Sheldrick, 1990)'
_computing_publication_material SHELXL-97
_computing_structure_refinement 'SHELXL-97 (Sheldrick, 2008)'
_computing_structure_solution 'SHELXS-97 (Sheldrick, 2008)'
_diffrn_ambient_temperature 293(2)
_diffrn_measured_fraction_theta_full 0.986
_diffrn_measured_fraction_theta_max 0.978
_diffrn_measurement_device_type 'Bruker APEX diffractometer'
_diffrn_measurement_method '\f and \w scans'
_diffrn_radiation_monochromator graphite
_diffrn_radiation_source 'fine-focus sealed tube'
_diffrn_radiation_type MoK\a
_diffrn_radiation_wavelength 0.71073
_diffrn_reflns_av_R_equivalents 0.0268
_diffrn_reflns_av_sigmaI/netI 0.0674
_diffrn_reflns_limit_h_max 9
_diffrn_reflns_limit_h_min -19
_diffrn_reflns_limit_k_max 22
_diffrn_reflns_limit_k_min -18
_diffrn_reflns_limit_l_max 28
_diffrn_reflns_limit_l_min -26
_diffrn_reflns_number 31895
_diffrn_reflns_theta_full 25.00
_diffrn_reflns_theta_max 26.05
_diffrn_reflns_theta_min 1.38
_exptl_absorpt_coefficient_mu 0.227
_exptl_absorpt_correction_T_max 0.72
_exptl_absorpt_correction_T_min 0.58
_exptl_absorpt_correction_type multi-scan
_exptl_absorpt_process_details 'SADABS (Sheldrick, 1996)'
_exptl_crystal_colour yellow
_exptl_crystal_density_diffrn 1.346
_exptl_crystal_density_method 'not measured'
_exptl_crystal_description block
_exptl_crystal_F_000 2472
_refine_diff_density_max 0.763
_refine_diff_density_min -0.378
_refine_diff_density_rms 0.088
_refine_ls_extinction_method none
_refine_ls_goodness_of_fit_ref 1.010
_refine_ls_hydrogen_treatment mixed
_refine_ls_matrix_type full
_refine_ls_number_parameters 1477
_refine_ls_number_reflns 22359
_refine_ls_number_restraints 0
_refine_ls_restrained_S_all 1.010
_refine_ls_R_factor_all 0.1198
_refine_ls_R_factor_gt 0.0711
_refine_ls_shift/su_max 0.001
_refine_ls_shift/su_mean 0.000
_refine_ls_structure_factor_coef Fsqd
_refine_ls_weighting_details 'calc w=1/[\s^2^(Fo^2^)+(0.1107P)^2^+0.0000P] where P=(Fo^2^+2Fc^2^)/3'
_refine_ls_weighting_scheme calc
_refine_ls_wR_factor_gt 0.1751
_refine_ls_wR_factor_ref 0.2115
_reflns_number_gt 13076
_reflns_number_total 22359
_reflns_threshold_expression I>2\s(I)
_cod_data_source_file c5ob01129a2.cif
_cod_data_source_block 1
_cod_depositor_comments 'Adding full bibliography for 7154588.cif.'
_cod_database_code 7154588

loop_
_symmetry_equiv_pos_as_xyz
'x, y, z'
'-x, -y, -z'

loop_
_atom_site_label
_atom_site_type_symbol
_atom_site_fract_x
_atom_site_fract_y
_atom_site_fract_z
_atom_site_U_iso_or_equiv
_atom_site_adp_type
_atom_site_occupancy
_atom_site_symmetry_multiplicity
_atom_site_calc_flag
_atom_site_refinement_flags
S5 S 0.18732(6) 0.81033(5) 0.35070(4) 0.0289(2) Uani 1 1 d .
S2 S 0.15629(6) 1.33370(5) 0.12784(4) 0.0263(2) Uani 1 1 d .
S1 S 0.45058(6) 1.37083(5) 0.04177(4) 0.0266(2) Uani 1 1 d .
S3 S 0.06017(6) 1.13327(5) -0.03605(4) 0.0271(2) Uani 1 1 d .
S4 S 0.35001(6) 1.17381(5) -0.12446(4) 0.0267(2) Uani 1 1 d .
S6 S -0.17494(6) 0.88580(6) 0.33776(4) 0.0319(2) Uani 1 1 d .
O8 O 0.09971(16) 1.20466(14) -0.17293(10) 0.0305(6) Uani 1 1 d .
O13 O 0.23659(18) 0.75444(14) 0.33476(12) 0.0359(6) Uani 1 1 d .
O6 O 0.16225(16) 1.15112(14) -0.01362(11) 0.0343(6) Uani 1 1 d .
O7 O 0.01475(18) 1.11783(15) 0.00843(11) 0.0363(6) Uani 1 1 d .
O14 O 0.08788(17) 0.78585(15) 0.33807(12) 0.0368(6) Uani 1 1 d .
O4 O 0.40863(16) 1.30066(14) 0.17793(11) 0.0325(6) Uani 1 1 d .
O15 O 0.08663(17) 0.99317(15) 0.34747(12) 0.0379(7) Uani 1 1 d .
O3 O 0.34905(16) 1.35498(14) 0.01935(11) 0.0341(6) Uani 1 1 d .
N3 N -0.04484(19) 0.90920(17) 0.28136(13) 0.0283(7) Uani 1 1 d .
O1 O 0.49587(18) 1.38640(15) -0.00280(11) 0.0360(6) Uani 1 1 d .
O2 O 0.11679(17) 1.32334(15) 0.06021(11) 0.0363(6) Uani 1 1 d .
C2 C 0.3664(3) 0.9095(2) 0.35318(18) 0.0330(9) Uani 1 1 d .
N2 N 0.24178(19) 1.26969(17) -0.10391(13) 0.0274(7) Uani 1 1 d .
N1 N 0.26604(19) 1.23836(16) 0.10834(13) 0.0256(7) Uani 1 1 d .
O11 O -0.24401(18) 0.92760(17) 0.34505(12) 0.0425(7) Uani 1 1 d .
O9 O 0.38935(17) 1.18328(15) -0.05683(11) 0.0365(6) Uani 1 1 d .
O12 O -0.20551(18) 0.81042(15) 0.29985(12) 0.0406(7) Uani 1 1 d .
C33 C 0.0254(2) 1.21359(19) -0.07142(14) 0.0225(7) Uani 1 1 d .
O5 O 0.22050(17) 1.40437(14) 0.16111(12) 0.0374(7) Uani 1 1 d .
C3 C 0.4545(3) 1.5319(2) 0.17879(17) 0.0350(9) Uani 1 1 d .
H3 H 0.4117 1.5460 0.1962 0.042 Uiso 1 1 calc R
C37 C 0.4402(3) 0.8986(2) 0.38675(17) 0.0332(9) Uani 1 1 d .
O10 O 0.28557(17) 1.10338(14) -0.15815(12) 0.0370(6) Uani 1 1 d .
C39 C -0.0633(3) 1.0068(2) -0.11388(17) 0.0334(9) Uani 1 1 d .
H39 H -0.1043 1.0167 -0.0933 0.040 Uiso 1 1 calc R
C40 C 0.1967(2) 0.8896(2) 0.30910(16) 0.0265(8) Uani 1 1 d .
C41 C 0.2820(3) 0.9278(2) 0.31383(17) 0.0307(8) Uani 1 1 d .
C42 C 0.5229(3) 0.8836(2) 0.43241(17) 0.0342(9) Uani 1 1 d .
C4 C 0.5715(2) 1.2767(2) 0.09129(15) 0.0244(8) Uani 1 1 d .
C46 C 0.1042(2) 0.9038(2) 0.26781(16) 0.0283(8) Uani 1 1 d .
H46A H 0.0660 0.8555 0.2424 0.034 Uiso 1 1 calc R
H46B H 0.1157 0.9377 0.2394 0.034 Uiso 1 1 calc R
C47 C 0.4412(2) 1.1905(2) -0.15440(15) 0.0249(8) Uani 1 1 d .
C49 C 0.0492(2) 0.9391(2) 0.30407(16) 0.0271(8) Uani 1 1 d .
C5 C 0.6151(3) 1.1339(2) 0.20360(19) 0.0415(10) Uani 1 1 d .
H5 H 0.6066 1.1253 0.2410 0.050 Uiso 1 1 calc R
C51 C 0.2444(2) 0.8489(2) 0.43164(17) 0.0285(8) Uani 1 1 d .
C52 C 0.1479(2) 1.24362(19) -0.12200(15) 0.0223(7) Uani 1 1 d .
C54 C 0.2783(3) 1.0636(2) 0.30038(18) 0.0448(11) Uani 1 1 d .
H54 H 0.2424 1.0653 0.3260 0.054 Uiso 1 1 calc R
C55 C 0.0249(2) 1.0538(2) -0.09666(15) 0.0275(8) Uani 1 1 d .
C56 C -0.0641(2) 1.2236(2) -0.08739(15) 0.0251(8) Uani 1 1 d .
C57 C 0.5795(2) 1.4930(2) 0.12321(17) 0.0316(9) Uani 1 1 d .
H57 H 0.6209 1.4809 0.1037 0.038 Uiso 1 1 calc R
C58 C 0.3601(2) 1.26245(19) 0.12670(15) 0.0227(7) Uani 1 1 d .
C59 C 0.2385(3) 0.9208(2) 0.45555(18) 0.0397(10) Uani 1 1 d .
H59 H 0.2058 0.9513 0.4294 0.048 Uiso 1 1 calc R
C6 C 0.4826(2) 1.2890(2) 0.07622(15) 0.0247(8) Uani 1 1 d .
C61 C 0.5470(3) 1.5743(2) 0.20124(17) 0.0346(9) Uani 1 1 d .
C62 C 0.3002(2) 0.9952(2) 0.28251(17) 0.0303(8) Uani 1 1 d .
C65 C 0.4012(2) 1.23338(19) 0.07954(15) 0.0230(8) Uani 1 1 d .
H65A H 0.4215 1.1864 0.0901 0.028 Uiso 1 1 calc R
H65B H 0.3523 1.2209 0.0383 0.028 Uiso 1 1 calc R
C66 C 0.0604(3) 0.9740(2) -0.17275(18) 0.0397(10) Uani 1 1 d .
H66 H 0.1031 0.9623 -0.1913 0.048 Uiso 1 1 calc R
C67 C 0.5834(2) 1.2239(2) -0.20356(16) 0.0299(8) Uani 1 1 d .
C7 C 0.6002(2) 1.20906(19) 0.12058(16) 0.0255(8) Uani 1 1 d .
C71 C 0.0644(2) 1.3168(2) 0.15768(15) 0.0248(8) Uani 1 1 d .
C72 C -0.0788(2) 1.2844(2) 0.20530(17) 0.0292(8) Uani 1 1 d .
C73 C -0.0893(3) 0.9450(2) -0.16207(18) 0.0379(10) Uani 1 1 d .
H73 H -0.1489 0.9142 -0.1742 0.045 Uiso 1 1 calc R
C75 C 0.0311(3) 0.8333(2) 0.47744(19) 0.0438(10) Uani 1 1 d .
H75 H 0.0785 0.8057 0.4813 0.053 Uiso 1 1 calc R
C76 C -0.0297(3) 0.8356(2) 0.41871(18) 0.0400(10) Uani 1 1 d .
H76 H -0.0257 0.8081 0.3832 0.048 Uiso 1 1 calc R
C77 C 0.7071(2) 1.3655(2) 0.07072(17) 0.0308(9) Uani 1 1 d .
C78 C 0.4882(2) 1.4502(2) 0.10334(15) 0.0267(8) Uani 1 1 d .
C79 C -0.0289(3) 0.9276(2) -0.19282(17) 0.0380(10) Uani 1 1 d .
C8 C -0.0132(2) 1.2576(2) 0.12457(16) 0.0277(8) Uani 1 1 d .
H8 H -0.0172 1.2294 0.0869 0.033 Uiso 1 1 calc R
C83 C 0.2825(3) 0.9467(2) 0.51965(18) 0.0423(10) Uani 1 1 d .
H83 H 0.2799 0.9956 0.5362 0.051 Uiso 1 1 calc R
C84 C -0.1057(3) 0.9194(2) 0.46586(17) 0.0347(9) Uani 1 1 d .
H84 H -0.1505 0.9495 0.4620 0.042 Uiso 1 1 calc R
C85 C -0.0839(2) 1.2421(2) 0.14913(17) 0.0310(9) Uani 1 1 d .
H85 H -0.1357 1.2027 0.1278 0.037 Uiso 1 1 calc R
C86 C -0.1406(2) 1.3366(2) -0.08995(17) 0.0331(9) Uani 1 1 d .
H86 H -0.1531 1.3253 -0.0543 0.040 Uiso 1 1 calc R
C87 C 0.5182(2) 1.2506(2) -0.12233(16) 0.0304(8) Uani 1 1 d .
H87 H 0.5226 1.2791 -0.0847 0.036 Uiso 1 1 calc R
C88 C 0.1061(2) 1.27079(19) -0.07439(15) 0.0234(8) Uani 1 1 d .
H88A H 0.1550 1.2832 -0.0331 0.028 Uiso 1 1 calc R
H88B H 0.0846 1.3176 -0.0845 0.028 Uiso 1 1 calc R
C89 C 0.2127(2) 1.2538(2) 0.14774(16) 0.0256(8) Uani 1 1 d .
H89A H 0.2541 1.2654 0.1914 0.031 Uiso 1 1 calc R
H89B H 0.1654 1.2085 0.1428 0.031 Uiso 1 1 calc R
C9 C 0.7455(3) 1.4760(2) 0.02218(17) 0.0322(9) Uani 1 1 d .
H9 H 0.6821 1.4780 0.0073 0.039 Uiso 1 1 calc R
C91 C -0.1065(3) 1.3699(2) -0.19704(19) 0.0391(10) Uani 1 1 d .
H91 H -0.0954 1.3806 -0.2332 0.047 Uiso 1 1 calc R
C92 C 0.5075(2) 1.1627(2) -0.23309(16) 0.0297(8) Uani 1 1 d .
H92 H 0.5049 1.1323 -0.2694 0.036 Uiso 1 1 calc R
C93 C -0.2722(2) 1.0802(2) -0.05723(17) 0.0300(8) Uani 1 1 d .
C94 C 0.3335(3) 0.8297(2) 0.53407(18) 0.0435(11) Uani 1 1 d .
H94 H 0.3645 0.7984 0.5602 0.052 Uiso 1 1 calc R
C95 C -0.0014(2) 1.3434(2) 0.23652(16) 0.0307(9) Uani 1 1 d .
H95 H 0.0024 1.3722 0.2738 0.037 Uiso 1 1 calc R
C96 C -0.2011(3) 1.1327(2) -0.06913(17) 0.0327(9) Uani 1 1 d .
C98 C 0.2948(2) 1.2544(2) -0.14352(16) 0.0275(8) Uani 1 1 d .
H98A H 0.3427 1.2995 -0.1382 0.033 Uiso 1 1 calc R
H98B H 0.2534 1.2436 -0.1872 0.033 Uiso 1 1 calc R
C99 C -0.3149(3) 0.9698(2) -0.01254(18) 0.0363(9) Uani 1 1 d .
H99 H -0.2980 0.9307 0.0099 0.044 Uiso 1 1 calc R
C100 C 0.0241(3) 0.8711(2) 0.53143(18) 0.0414(10) Uani 1 1 d .
C101 C 0.4359(2) 1.1462(2) -0.20931(16) 0.0281(8) Uani 1 1 d .
H101 H 0.3850 1.1060 -0.2300 0.034 Uiso 1 1 calc R
C102 C -0.0780(2) 1.3077(2) -0.17053(16) 0.0299(8) Uani 1 1 d .
H102 H -0.0476 1.2770 -0.1891 0.036 Uiso 1 1 calc R
C1 C 0.4260(3) 1.4692(2) 0.13100(17) 0.0337(9) Uani 1 1 d .
H1 H 0.3652 1.4402 0.1177 0.040 Uiso 1 1 calc R
C10 C 0.0703(2) 1.3599(2) 0.21297(16) 0.0283(8) Uani 1 1 d .
H10 H 0.1217 1.3995 0.2342 0.034 Uiso 1 1 calc R
C106 C -0.1083(2) 0.9449(2) 0.30189(17) 0.0309(8) Uani 1 1 d .
H10A H -0.1517 0.9605 0.2661 0.037 Uiso 1 1 calc R
H10B H -0.0729 0.9909 0.3318 0.037 Uiso 1 1 calc R
C107 C 0.0869(3) 1.0372(2) -0.12564(17) 0.0333(9) Uani 1 1 d .
H107 H 0.1464 1.0684 -0.1136 0.040 Uiso 1 1 calc R
C108 C -0.1369(2) 1.1724(2) -0.07682(16) 0.0299(8) Uani 1 1 d .
C109 C -0.0981(2) 0.8800(2) 0.41308(16) 0.0296(8) Uani 1 1 d .
C11 C 0.5865(2) 1.1956(2) 0.17643(17) 0.0320(9) Uani 1 1 d .
H11 H 0.5582 1.2281 0.1953 0.038 Uiso 1 1 calc R
C112 C 0.9033(3) 1.5260(2) 0.03168(18) 0.0374(10) Uani 1 1 d .
H112 H 0.9465 1.5621 0.0235 0.045 Uiso 1 1 calc R
C113 C -0.2471(3) 1.0216(2) -0.02328(18) 0.0356(9) Uani 1 1 d .
H113 H -0.1845 1.0173 -0.0078 0.043 Uiso 1 1 calc R
C114 C 0.5874(3) 0.8501(3) 0.4159(2) 0.0489(11) Uani 1 1 d .
H114 H 0.5784 0.8362 0.3736 0.059 Uiso 1 1 calc R
C117 C 0.6703(3) 1.0987(2) 0.1206(2) 0.0437(11) Uani 1 1 d .
H117 H 0.6980 1.0657 0.1018 0.052 Uiso 1 1 calc R
C118 C 0.3301(3) 0.9017(2) 0.55985(18) 0.0378(10) Uani 1 1 d .
C119 C 0.8098(3) 1.5294(2) 0.01003(17) 0.0355(9) Uani 1 1 d .
H119 H 0.7899 1.5675 -0.0127 0.043 Uiso 1 1 calc R
C120 C 0.3099(3) 1.1306(3) 0.2802(2) 0.0575(13) Uani 1 1 d .
H120 H 0.2983 1.1773 0.2943 0.069 Uiso 1 1 calc R
C02 C 0.6592(3) 1.2428(3) -0.23075(19) 0.0487(12) Uani 1 1 d .
H02A H 0.7055 1.2863 -0.2044 0.073 Uiso 1 1 calc R
H02B H 0.6322 1.2546 -0.2722 0.073 Uiso 1 1 calc R
H02C H 0.6883 1.1995 -0.2331 0.073 Uiso 1 1 calc R
C122 C -0.3659(3) 1.0864(2) -0.07954(18) 0.0368(9) Uani 1 1 d .
H122 H -0.3834 1.1255 -0.1019 0.044 Uiso 1 1 calc R
CL5 C 0.0933(3) 0.8688(3) 0.5953(2) 0.0596(13) Uani 1 1 d .
HL5A H 0.0781 0.8976 0.6270 0.089 Uiso 1 1 calc R
HL5B H 0.1556 0.8908 0.5974 0.089 Uiso 1 1 calc R
HL5C H 0.0904 0.8165 0.6020 0.089 Uiso 1 1 calc R
C124 C -0.0457(3) 0.9132(2) 0.52414(18) 0.0411(10) Uani 1 1 d .
H124 H -0.0522 0.9381 0.5598 0.049 Uiso 1 1 calc R
C126 C -0.1684(3) 1.3991(2) -0.1162(2) 0.0418(11) Uani 1 1 d .
H126 H -0.1985 1.4302 -0.0978 0.050 Uiso 1 1 calc R
C12 C 0.6446(2) 1.3262(2) 0.07987(17) 0.0296(8) Uani 1 1 d .
C01 C -0.0598(3) 0.8626(2) -0.24758(19) 0.0539(13) Uani 1 1 d .
H01A H -0.0090 0.8596 -0.2626 0.081 Uiso 1 1 calc R
H01B H -0.1125 0.8718 -0.2807 0.081 Uiso 1 1 calc R
H01C H -0.0776 0.8153 -0.2342 0.081 Uiso 1 1 calc R
C05 C 0.5798(3) 1.6393(2) 0.25606(19) 0.0498(12) Uani 1 1 d .
H05A H 0.5285 1.6452 0.2700 0.075 Uiso 1 1 calc R
H05B H 0.6018 1.6859 0.2433 0.075 Uiso 1 1 calc R
H05C H 0.6300 1.6280 0.2898 0.075 Uiso 1 1 calc R
C130 C -0.1514(3) 1.4158(2) -0.1700(2) 0.0442(11) Uani 1 1 d .
H130 H -0.1702 1.4577 -0.1877 0.053 Uiso 1 1 calc R
C13 C 0.6078(3) 1.5537(2) 0.17236(18) 0.0362(9) Uani 1 1 d .
H13 H 0.6693 1.5814 0.1864 0.043 Uiso 1 1 calc R
C134 C -0.4329(3) 1.0348(2) -0.06852(19) 0.0397(10) Uani 1 1 d .
H134 H -0.4955 1.0391 -0.0835 0.048 Uiso 1 1 calc R
C137 C 0.6559(3) 1.0854(2) 0.1760(2) 0.0477(11) Uani 1 1 d .
H137 H 0.6740 1.0435 0.1941 0.057 Uiso 1 1 calc R
C138 C 0.6436(2) 1.1612(2) 0.09347(18) 0.0336(9) Uani 1 1 d .
H138 H 0.6549 1.1710 0.0571 0.040 Uiso 1 1 calc R
C139 C 0.9339(3) 1.4694(2) 0.06551(19) 0.0392(10) Uani 1 1 d .
H139 H 0.9973 1.4674 0.0798 0.047 Uiso 1 1 calc R
C140 C 0.5878(2) 1.2666(2) -0.14781(17) 0.0332(9) Uani 1 1 d .
H140 H 0.6387 1.3069 -0.1272 0.040 Uiso 1 1 calc R
C14 C 0.7750(2) 1.4192(2) 0.05666(16) 0.0290(8) Uani 1 1 d .
C142 C 0.3460(3) 0.9920(3) 0.23992(19) 0.0445(11) Uani 1 1 d .
H142 H 0.3585 0.9456 0.2262 0.053 Uiso 1 1 calc R
C03 C -0.1566(3) 1.2650(2) 0.23138(19) 0.0427(11) Uani 1 1 d .
H03A H -0.2037 1.2228 0.2036 0.064 Uiso 1 1 calc R
H03B H -0.1843 1.3088 0.2349 0.064 Uiso 1 1 calc R
H03C H -0.1312 1.2509 0.2721 0.064 Uiso 1 1 calc R
C144 C 0.8698(3) 1.4158(2) 0.07798(18) 0.0361(9) Uani 1 1 d .
H144 H 0.8900 1.3776 0.1006 0.043 Uiso 1 1 calc R
C147 C -0.0942(2) 1.29051(19) -0.11665(16) 0.0250(8) Uani 1 1 d .
C08 C 0.3789(3) 0.9308(3) 0.62953(19) 0.0525(12) Uani 1 1 d .
H08A H 0.4074 0.8917 0.6495 0.079 Uiso 1 1 calc R
H08B H 0.3339 0.9436 0.6475 0.079 Uiso 1 1 calc R
H08C H 0.4265 0.9757 0.6358 0.079 Uiso 1 1 calc R
C151 C 0.2917(3) 0.8029(2) 0.47006(18) 0.0422(10) Uani 1 1 d .
H151 H 0.2955 0.7544 0.4533 0.051 Uiso 1 1 calc R
C154 C 0.3582(3) 1.1267(3) 0.2392(2) 0.0559(14) Uani 1 1 d .
H154 H 0.3805 1.1711 0.2262 0.067 Uiso 1 1 calc R
C155 C 0.5329(3) 0.9023(3) 0.4950(2) 0.0554(13) Uani 1 1 d .
H155 H 0.4876 0.9229 0.5060 0.067 Uiso 1 1 calc R
C157 C 0.6792(4) 0.8572(4) 0.5234(3) 0.0777(18) Uani 1 1 d .
H157 H 0.7328 0.8500 0.5542 0.093 Uiso 1 1 calc R
C158 C 0.6660(3) 0.8366(3) 0.4618(3) 0.0639(14) Uani 1 1 d .
H158 H 0.7093 0.8136 0.4503 0.077 Uiso 1 1 calc R
S7 S 0.33270(6) 1.38952(6) 0.33830(4) 0.0311(2) Uani 1 1 d .
S8 S 0.70862(7) 1.31770(5) 0.36565(4) 0.0296(2) Uani 1 1 d .
O16 O 0.75840(18) 1.26238(14) 0.34918(12) 0.0367(6) Uani 1 1 d .
O20 O 0.29819(18) 1.31607(15) 0.29797(11) 0.0393(7) Uani 1 1 d .
O19 O 0.26697(18) 1.43484(17) 0.34553(12) 0.0425(7) Uani 1 1 d .
O18 O 0.60952(17) 1.29333(15) 0.35266(12) 0.0369(6) Uani 1 1 d .
O17 O 0.60171(17) 1.49079(15) 0.36254(12) 0.0399(7) Uani 1 1 d .
N4 N 0.47295(19) 1.41221(17) 0.28868(13) 0.0277(7) Uani 1 1 d .
C976 C 0.7186(2) 1.3963(2) 0.32419(15) 0.0264(8) Uani 1 1 d .
C977 C 0.4020(3) 1.3759(2) 0.41301(17) 0.0318(9) Uani 1 1 d .
C978 C 0.8194(2) 1.5011(2) 0.29543(17) 0.0292(8) Uani 1 1 d .
C979 C 0.5667(2) 1.4411(2) 0.31620(16) 0.0282(8) Uani 1 1 d .
C980 C 0.8402(3) 1.4906(2) 0.24112(19) 0.0415(10) Uani 1 1 d .
H980 H 0.8371 1.4411 0.2223 0.050 Uiso 1 1 calc R
C981 C 0.6263(2) 1.4093(2) 0.28151(16) 0.0296(8) Uani 1 1 d .
H98C H 0.5904 1.3610 0.2549 0.036 Uiso 1 1 calc R
H98D H 0.6385 1.4447 0.2544 0.036 Uiso 1 1 calc R
C15 C 0.9644(3) 1.4034(2) 0.39678(18) 0.0361(9) Uani 1 1 d .
C111 C -0.4074(3) 0.9765(2) -0.03523(19) 0.0388(10) Uani 1 1 d .
H111 H -0.4531 0.9416 -0.0282 0.047 Uiso 1 1 calc R
C982 C 0.4540(3) 1.3199(3) 0.41904(19) 0.0473(11) Uani 1 1 d .
H982 H 0.4550 1.2900 0.3836 0.057 Uiso 1 1 calc R
C18 C 0.4064(2) 1.4485(2) 0.30644(17) 0.0309(9) Uani 1 1 d .
H18A H 0.3664 1.4651 0.2698 0.037 Uiso 1 1 calc R
H18B H 0.4406 1.4939 0.3374 0.037 Uiso 1 1 calc R
C983 C 0.8036(3) 1.4353(2) 0.32903(16) 0.0283(8) Uani 1 1 d .
C984 C 0.7634(3) 1.3548(2) 0.44678(16) 0.0305(9) Uani 1 1 d .
C985 C 0.8895(3) 1.4168(2) 0.36748(18) 0.0331(9) Uani 1 1 d .
C986 C 0.8453(3) 1.4050(2) 0.57615(17) 0.0369(9) Uani 1 1 d .
C987 C 0.4523(3) 1.4079(2) 0.52472(18) 0.0430(11) Uani 1 1 d .
H987 H 0.4516 1.4385 0.5599 0.052 Uiso 1 1 calc R
C988 C 0.5042(3) 1.3520(2) 0.53275(18) 0.0382(10) Uani 1 1 d .
C989 C 0.4010(3) 1.4198(2) 0.46558(18) 0.0435(11) Uani 1 1 d .
H989 H 0.3656 1.4577 0.4613 0.052 Uiso 1 1 calc R
C990 C 0.8655(3) 1.5523(3) 0.2144(2) 0.0512(12) Uani 1 1 d .
H990 H 0.8789 1.5444 0.1778 0.061 Uiso 1 1 calc R
C991 C 1.0478(3) 1.3797(2) 0.4305(2) 0.0414(10) Uani 1 1 d .
C992 C 0.8707(3) 1.6256(3) 0.2422(2) 0.0533(13) Uani 1 1 d .
H992 H 0.8892 1.6675 0.2248 0.064 Uiso 1 1 calc R
C178 C 0.3736(3) 1.0575(3) 0.2174(2) 0.0569(13) Uani 1 1 d .
H178 H 0.4025 1.0545 0.1876 0.068 Uiso 1 1 calc R
C993 C 0.8488(3) 1.6369(3) 0.2951(2) 0.0607(14) Uani 1 1 d .
H993 H 0.8511 1.6864 0.3132 0.073 Uiso 1 1 calc R
C994 C 0.8230(3) 1.5750(2) 0.3220(2) 0.0539(12) Uani 1 1 d .
H994 H 0.8081 1.5832 0.3581 0.065 Uiso 1 1 calc R
C995 C 0.8484(3) 1.3365(2) 0.48080(18) 0.0400(10) Uani 1 1 d .
H995 H 0.8779 1.3072 0.4604 0.048 Uiso 1 1 calc R
C996 C 0.5051(3) 1.3085(3) 0.4789(2) 0.0561(13) Uani 1 1 d .
H996 H 0.5408 1.2708 0.4832 0.067 Uiso 1 1 calc R
C997 C 0.7193(3) 1.3971(2) 0.47768(18) 0.0402(10) Uani 1 1 d .
H997 H 0.6622 1.4092 0.4556 0.048 Uiso 1 1 calc R
C16 C 0.8886(3) 1.3621(2) 0.54468(18) 0.0445(11) Uani 1 1 d .
H16 H 0.9458 1.3504 0.5670 0.053 Uiso 1 1 calc R
C07 C 0.8892(3) 1.4324(3) 0.64571(18) 0.0533(12) Uani 1 1 d .
H07A H 0.9476 1.4158 0.6616 0.080 Uiso 1 1 calc R
H07B H 0.8475 1.4114 0.6660 0.080 Uiso 1 1 calc R
H07C H 0.9004 1.4874 0.6540 0.080 Uiso 1 1 calc R
C998 C 1.1137(3) 1.4240(3) 0.4853(2) 0.0562(13) Uani 1 1 d .
H998 H 1.1036 1.4707 0.5009 0.067 Uiso 1 1 calc R
C999 C 0.7612(3) 1.4215(2) 0.54229(19) 0.0474(11) Uani 1 1 d .
H999 H 0.7312 1.4497 0.5630 0.057 Uiso 1 1 calc R
C06 C 0.5611(3) 1.3390(3) 0.59733(19) 0.0567(13) Uani 1 1 d .
H06A H 0.5925 1.2976 0.5933 0.085 Uiso 1 1 calc R
H06B H 0.5201 1.3264 0.6203 0.085 Uiso 1 1 calc R
H06C H 0.6068 1.3849 0.6194 0.085 Uiso 1 1 calc R
C21 C 1.0644(4) 1.3116(3) 0.4086(3) 0.086(2) Uani 1 1 d .
H21 H 1.0225 1.2823 0.3710 0.104 Uiso 1 1 calc R
C22 C 1.1944(3) 1.3989(4) 0.5168(3) 0.0723(17) Uani 1 1 d .
H22 H 1.2390 1.4293 0.5529 0.087 Uiso 1 1 calc R
C23 C 1.2086(4) 1.3311(4) 0.4954(4) 0.104(3) Uani 1 1 d .
H23 H 1.2628 1.3145 0.5168 0.124 Uiso 1 1 calc R
C123 C 0.6113(4) 0.8898(4) 0.5408(2) 0.0856(19) Uani 1 1 d .
H123 H 0.6196 0.9027 0.5830 0.103 Uiso 1 1 calc R
C28 C 1.1439(4) 1.2861(4) 0.4422(4) 0.127(3) Uani 1 1 d .
H28 H 1.1530 1.2383 0.4286 0.152 Uiso 1 1 calc R

loop_
_atom_site_aniso_label
_atom_site_aniso_U_11
_atom_site_aniso_U_22
_atom_site_aniso_U_33
_atom_site_aniso_U_23
_atom_site_aniso_U_13
_atom_site_aniso_U_12
S5 0.0319(5) 0.0259(5) 0.0339(5) 0.0066(4) 0.0168(4) 0.0082(4)
S2 0.0256(5) 0.0303(5) 0.0291(5) 0.0072(4) 0.0157(4) 0.0085(4)
S1 0.0242(5) 0.0303(5) 0.0227(4) 0.0036(4) 0.0051(4) 0.0060(4)
S3 0.0260(5) 0.0301(5) 0.0227(4) 0.0054(4) 0.0048(4) 0.0066(4)
S4 0.0241(5) 0.0310(5) 0.0298(5) 0.0068(4) 0.0146(4) 0.0072(4)
S6 0.0257(5) 0.0374(6) 0.0313(5) -0.0017(4) 0.0108(4) 0.0059(4)
O8 0.0251(13) 0.0359(15) 0.0245(13) -0.0069(11) 0.0071(11) 0.0004(11)
O13 0.0433(16) 0.0301(15) 0.0424(15) 0.0064(12) 0.0221(13) 0.0147(12)
O6 0.0239(13) 0.0382(16) 0.0314(14) 0.0004(11) -0.0017(11) 0.0078(11)
O7 0.0452(16) 0.0411(16) 0.0265(13) 0.0126(12) 0.0138(12) 0.0128(13)
O14 0.0290(14) 0.0363(16) 0.0483(16) 0.0091(13) 0.0194(13) 0.0019(12)
O4 0.0251(14) 0.0421(16) 0.0244(13) -0.0061(11) 0.0075(11) 0.0004(11)
O15 0.0313(15) 0.0380(16) 0.0390(15) -0.0073(13) 0.0094(12) 0.0068(12)
O3 0.0250(14) 0.0382(16) 0.0319(14) 0.0023(12) 0.0009(11) 0.0082(11)
N3 0.0225(16) 0.0352(18) 0.0274(16) 0.0026(13) 0.0087(13) 0.0084(13)
O1 0.0435(16) 0.0409(16) 0.0268(13) 0.0093(12) 0.0144(12) 0.0108(12)
O2 0.0390(16) 0.0496(17) 0.0289(14) 0.0151(12) 0.0176(12) 0.0154(13)
C2 0.033(2) 0.032(2) 0.038(2) 0.0083(17) 0.0179(19) 0.0035(17)
N2 0.0176(15) 0.0393(18) 0.0274(16) 0.0026(13) 0.0105(13) 0.0080(13)
N1 0.0195(15) 0.0326(17) 0.0264(15) 0.0007(13) 0.0109(13) 0.0064(13)
O11 0.0309(15) 0.0569(19) 0.0391(16) 0.0007(14) 0.0113(13) 0.0144(13)
O9 0.0386(15) 0.0496(17) 0.0286(14) 0.0118(12) 0.0176(12) 0.0140(13)
O12 0.0395(16) 0.0391(16) 0.0363(15) -0.0057(12) 0.0116(13) 0.0002(12)
C33 0.0227(18) 0.0252(19) 0.0182(16) 0.0033(14) 0.0061(14) 0.0033(14)
O5 0.0323(15) 0.0315(15) 0.0508(17) 0.0039(12) 0.0211(13) 0.0013(12)
C3 0.045(2) 0.031(2) 0.036(2) 0.0076(17) 0.0192(19) 0.0128(18)
C37 0.033(2) 0.036(2) 0.032(2) 0.0067(17) 0.0127(18) 0.0050(17)
O10 0.0317(15) 0.0332(15) 0.0483(16) 0.0020(12) 0.0210(13) 0.0010(12)
C39 0.036(2) 0.032(2) 0.031(2) 0.0064(16) 0.0102(17) 0.0055(17)
C40 0.0289(19) 0.0247(19) 0.0303(19) 0.0019(15) 0.0172(16) 0.0052(15)
C41 0.033(2) 0.032(2) 0.032(2) 0.0072(16) 0.0145(17) 0.0121(17)
C42 0.031(2) 0.036(2) 0.032(2) 0.0097(17) 0.0073(17) 0.0026(17)
C4 0.0198(18) 0.028(2) 0.0226(17) -0.0001(14) 0.0079(15) -0.0003(15)
C46 0.028(2) 0.031(2) 0.0289(19) 0.0059(16) 0.0118(16) 0.0078(16)
C47 0.0162(17) 0.034(2) 0.0274(18) 0.0063(15) 0.0096(15) 0.0081(15)
C49 0.027(2) 0.029(2) 0.0257(18) 0.0065(15) 0.0083(16) 0.0084(16)
C5 0.037(2) 0.044(3) 0.043(2) 0.016(2) 0.013(2) 0.0054(19)
C51 0.030(2) 0.028(2) 0.034(2) 0.0089(16) 0.0170(17) 0.0096(16)
C52 0.0206(18) 0.0240(18) 0.0236(17) 0.0045(14) 0.0084(15) 0.0064(14)
C54 0.055(3) 0.041(3) 0.035(2) 0.0047(19) 0.014(2) 0.008(2)
C55 0.030(2) 0.029(2) 0.0232(18) 0.0073(15) 0.0090(16) 0.0059(16)
C56 0.0256(19) 0.028(2) 0.0204(17) 0.0029(14) 0.0082(15) 0.0018(15)
C57 0.027(2) 0.034(2) 0.035(2) 0.0091(17) 0.0109(17) 0.0060(16)
C58 0.0214(18) 0.0232(18) 0.0247(18) 0.0044(14) 0.0094(15) 0.0051(14)
C59 0.036(2) 0.038(2) 0.039(2) -0.0019(18) 0.0045(18) 0.0138(18)
C6 0.0232(18) 0.028(2) 0.0228(17) 0.0024(14) 0.0101(15) 0.0022(15)
C61 0.046(2) 0.026(2) 0.032(2) 0.0080(16) 0.0101(18) 0.0118(18)
C62 0.028(2) 0.031(2) 0.031(2) 0.0076(16) 0.0094(16) 0.0026(16)
C65 0.0173(17) 0.0275(19) 0.0239(17) -0.0005(14) 0.0090(14) 0.0031(14)
C66 0.053(3) 0.040(2) 0.033(2) 0.0071(18) 0.020(2) 0.017(2)
C67 0.0210(19) 0.044(2) 0.0288(19) 0.0063(17) 0.0132(16) 0.0080(16)
C7 0.0171(17) 0.0238(19) 0.0322(19) 0.0013(15) 0.0066(15) 0.0012(14)
C71 0.0184(18) 0.031(2) 0.0264(18) 0.0049(15) 0.0084(15) 0.0081(15)
C72 0.0205(18) 0.034(2) 0.035(2) 0.0053(16) 0.0123(16) 0.0071(15)
C73 0.041(2) 0.029(2) 0.037(2) 0.0083(17) 0.0075(19) 0.0019(18)
C75 0.049(3) 0.046(3) 0.042(2) 0.007(2) 0.017(2) 0.022(2)
C76 0.046(3) 0.043(3) 0.036(2) 0.0028(19) 0.020(2) 0.016(2)
C77 0.024(2) 0.033(2) 0.038(2) 0.0104(17) 0.0123(17) 0.0065(16)
C78 0.030(2) 0.027(2) 0.0234(17) 0.0061(15) 0.0079(15) 0.0074(15)
C79 0.056(3) 0.026(2) 0.030(2) 0.0060(16) 0.0084(19) 0.0148(19)
C8 0.0258(19) 0.035(2) 0.0223(18) 0.0007(15) 0.0092(15) 0.0075(16)
C83 0.041(2) 0.041(3) 0.041(2) -0.0019(19) 0.010(2) 0.0130(19)
C84 0.032(2) 0.039(2) 0.034(2) -0.0036(17) 0.0135(18) 0.0099(17)
C85 0.0217(19) 0.034(2) 0.034(2) 0.0003(17) 0.0078(16) 0.0037(16)
C86 0.025(2) 0.042(2) 0.0286(19) -0.0037(17) 0.0092(16) 0.0038(17)
C87 0.027(2) 0.038(2) 0.0261(19) -0.0014(16) 0.0118(16) 0.0059(16)
C88 0.0180(17) 0.030(2) 0.0234(17) 0.0024(14) 0.0087(14) 0.0056(14)
C89 0.0249(18) 0.030(2) 0.0272(18) 0.0082(15) 0.0130(15) 0.0093(15)
C9 0.029(2) 0.037(2) 0.036(2) 0.0092(17) 0.0154(17) 0.0085(17)
C91 0.038(2) 0.040(2) 0.041(2) 0.0170(19) 0.0123(19) 0.0066(19)
C92 0.0240(19) 0.041(2) 0.0229(18) -0.0036(16) 0.0092(15) 0.0076(16)
C93 0.0234(19) 0.033(2) 0.035(2) 0.0096(17) 0.0133(16) 0.0015(16)
C94 0.053(3) 0.049(3) 0.036(2) 0.020(2) 0.017(2) 0.020(2)
C95 0.029(2) 0.039(2) 0.0268(19) -0.0013(16) 0.0146(16) 0.0061(17)
C96 0.029(2) 0.036(2) 0.036(2) 0.0108(17) 0.0121(17) 0.0088(17)
C98 0.0235(18) 0.036(2) 0.0278(19) 0.0048(16) 0.0149(16) 0.0079(16)
C99 0.041(2) 0.032(2) 0.040(2) 0.0109(18) 0.0187(19) 0.0057(18)
C100 0.052(3) 0.037(2) 0.034(2) 0.0050(18) 0.013(2) 0.009(2)
C101 0.0208(18) 0.033(2) 0.0280(19) 0.0003(16) 0.0071(15) 0.0051(15)
C102 0.0250(19) 0.034(2) 0.0304(19) 0.0033(16) 0.0106(16) 0.0043(16)
C1 0.032(2) 0.033(2) 0.037(2) 0.0039(17) 0.0116(18) 0.0084(17)
C10 0.0243(19) 0.029(2) 0.0300(19) 0.0001(15) 0.0106(16) 0.0032(15)
C106 0.027(2) 0.035(2) 0.031(2) 0.0031(16) 0.0094(16) 0.0104(16)
C107 0.036(2) 0.030(2) 0.035(2) 0.0073(17) 0.0127(18) 0.0106(17)
C108 0.0220(19) 0.037(2) 0.033(2) 0.0094(17) 0.0105(16) 0.0066(16)
C109 0.030(2) 0.028(2) 0.0311(19) -0.0003(16) 0.0141(16) 0.0006(16)
C11 0.029(2) 0.032(2) 0.036(2) 0.0057(17) 0.0139(17) 0.0040(16)
C112 0.037(2) 0.032(2) 0.044(2) 0.0020(18) 0.0213(19) -0.0054(18)
C113 0.028(2) 0.042(2) 0.041(2) 0.0127(18) 0.0161(18) 0.0075(17)
C114 0.038(2) 0.060(3) 0.051(3) 0.016(2) 0.014(2) 0.014(2)
C117 0.028(2) 0.031(2) 0.063(3) -0.007(2) 0.005(2) 0.0109(17)
C118 0.039(2) 0.040(2) 0.036(2) 0.0064(18) 0.0166(19) 0.0045(19)
C119 0.038(2) 0.034(2) 0.038(2) 0.0123(18) 0.0173(19) 0.0071(18)
C120 0.072(3) 0.034(3) 0.052(3) 0.007(2) 0.006(3) 0.005(2)
C02 0.033(2) 0.066(3) 0.047(3) -0.008(2) 0.026(2) -0.002(2)
C122 0.028(2) 0.042(2) 0.044(2) 0.0151(19) 0.0140(18) 0.0088(18)
CL5 0.067(3) 0.061(3) 0.047(3) 0.006(2) 0.011(2) 0.027(3)
C124 0.046(3) 0.045(3) 0.033(2) -0.0038(19) 0.0189(19) 0.007(2)
C126 0.029(2) 0.031(2) 0.059(3) -0.009(2) 0.009(2) 0.0119(17)
C12 0.0190(18) 0.035(2) 0.035(2) 0.0063(17) 0.0091(16) 0.0062(16)
C01 0.083(4) 0.034(2) 0.039(2) 0.0005(19) 0.012(2) 0.019(2)
C05 0.064(3) 0.040(3) 0.040(2) 0.0006(19) 0.010(2) 0.014(2)
C130 0.033(2) 0.031(2) 0.059(3) 0.006(2) 0.005(2) 0.0064(18)
C13 0.030(2) 0.029(2) 0.042(2) 0.0041(17) 0.0065(18) 0.0013(17)
C134 0.022(2) 0.047(3) 0.049(2) 0.007(2) 0.0128(18) 0.0023(18)
C137 0.035(2) 0.032(2) 0.066(3) 0.013(2) 0.003(2) 0.0061(18)
C138 0.0219(19) 0.038(2) 0.037(2) -0.0023(17) 0.0091(17) 0.0038(16)
C139 0.022(2) 0.045(3) 0.050(2) 0.001(2) 0.0158(18) 0.0013(18)
C140 0.0231(19) 0.040(2) 0.034(2) 0.0005(17) 0.0088(17) 0.0055(16)
C14 0.0258(19) 0.032(2) 0.0314(19) 0.0085(16) 0.0142(16) 0.0023(16)
C142 0.045(3) 0.050(3) 0.049(3) 0.015(2) 0.026(2) 0.016(2)
C03 0.032(2) 0.053(3) 0.046(2) -0.004(2) 0.024(2) 0.0002(19)
C144 0.030(2) 0.037(2) 0.044(2) 0.0117(18) 0.0126(18) 0.0113(17)
C147 0.0200(18) 0.0227(19) 0.0314(19) 0.0023(15) 0.0094(15) 0.0022(14)
C08 0.059(3) 0.059(3) 0.039(2) 0.007(2) 0.016(2) 0.014(2)
C151 0.058(3) 0.041(3) 0.038(2) 0.0109(19) 0.023(2) 0.022(2)
C154 0.049(3) 0.047(3) 0.059(3) 0.031(2) 0.004(2) -0.007(2)
C155 0.050(3) 0.066(3) 0.045(3) 0.014(2) 0.009(2) 0.012(2)
C157 0.043(3) 0.102(5) 0.069(4) 0.029(3) -0.014(3) 0.025(3)
C158 0.042(3) 0.067(4) 0.082(4) 0.028(3) 0.012(3) 0.019(2)
S7 0.0255(5) 0.0381(6) 0.0274(5) -0.0022(4) 0.0086(4) 0.0069(4)
S8 0.0346(5) 0.0285(5) 0.0303(5) 0.0093(4) 0.0150(4) 0.0092(4)
O16 0.0488(17) 0.0313(15) 0.0390(15) 0.0088(12) 0.0224(13) 0.0173(12)
O20 0.0380(16) 0.0425(17) 0.0286(14) -0.0056(12) 0.0082(12) -0.0011(13)
O19 0.0303(15) 0.062(2) 0.0360(15) 0.0021(14) 0.0096(12) 0.0207(13)
O18 0.0335(15) 0.0376(16) 0.0408(15) 0.0114(12) 0.0144(12) 0.0045(12)
O17 0.0305(15) 0.0411(17) 0.0389(15) -0.0141(13) 0.0077(12) 0.0047(12)
N4 0.0228(16) 0.0329(18) 0.0249(15) -0.0013(13) 0.0062(13) 0.0076(13)
C976 0.032(2) 0.0265(19) 0.0251(18) 0.0057(15) 0.0138(16) 0.0089(16)
C977 0.031(2) 0.035(2) 0.0293(19) -0.0027(16) 0.0130(17) 0.0056(17)
C978 0.0227(19) 0.033(2) 0.032(2) 0.0102(16) 0.0084(16) 0.0066(16)
C979 0.028(2) 0.030(2) 0.0258(18) 0.0050(16) 0.0078(16) 0.0078(16)
C980 0.048(3) 0.040(2) 0.041(2) 0.0109(19) 0.019(2) 0.013(2)
C981 0.030(2) 0.033(2) 0.0276(19) 0.0065(16) 0.0110(16) 0.0065(16)
C15 0.037(2) 0.032(2) 0.042(2) 0.0121(18) 0.0156(19) 0.0049(18)
C111 0.030(2) 0.035(2) 0.052(2) 0.0028(19) 0.023(2) -0.0055(18)
C982 0.054(3) 0.054(3) 0.037(2) -0.001(2) 0.014(2) 0.030(2)
C18 0.030(2) 0.031(2) 0.032(2) 0.0060(16) 0.0080(16) 0.0114(16)
C983 0.034(2) 0.030(2) 0.0239(18) 0.0049(15) 0.0119(16) 0.0104(16)
C984 0.036(2) 0.031(2) 0.0300(19) 0.0136(16) 0.0153(17) 0.0103(17)
C985 0.036(2) 0.032(2) 0.038(2) 0.0109(17) 0.0206(19) 0.0075(17)
C986 0.043(2) 0.035(2) 0.031(2) 0.0072(17) 0.0110(19) 0.0071(19)
C987 0.050(3) 0.048(3) 0.030(2) -0.0055(19) 0.0133(19) 0.017(2)
C988 0.039(2) 0.039(2) 0.035(2) 0.0040(18) 0.0121(18) 0.0054(18)
C989 0.050(3) 0.047(3) 0.033(2) -0.0040(19) 0.010(2) 0.023(2)
C990 0.048(3) 0.069(3) 0.047(3) 0.027(2) 0.024(2) 0.015(2)
C991 0.028(2) 0.045(3) 0.048(2) 0.022(2) 0.0062(19) 0.0064(19)
C992 0.036(3) 0.055(3) 0.060(3) 0.032(2) 0.006(2) -0.005(2)
C178 0.053(3) 0.073(4) 0.061(3) 0.034(3) 0.036(3) 0.012(3)
C993 0.079(4) 0.027(2) 0.063(3) 0.007(2) 0.011(3) 0.005(2)
C994 0.082(4) 0.037(3) 0.051(3) 0.011(2) 0.029(3) 0.019(2)
C995 0.046(3) 0.044(3) 0.037(2) 0.0122(19) 0.017(2) 0.021(2)
C996 0.063(3) 0.060(3) 0.046(3) 0.006(2) 0.013(2) 0.033(3)
C997 0.042(2) 0.045(3) 0.037(2) 0.0119(19) 0.0124(19) 0.021(2)
C16 0.048(3) 0.049(3) 0.037(2) 0.015(2) 0.009(2) 0.017(2)
C07 0.062(3) 0.058(3) 0.034(2) 0.010(2) 0.011(2) 0.009(2)
C998 0.045(3) 0.068(3) 0.053(3) 0.018(3) 0.011(2) 0.012(2)
C999 0.066(3) 0.046(3) 0.035(2) 0.0030(19) 0.021(2) 0.019(2)
C06 0.060(3) 0.068(3) 0.037(2) 0.009(2) 0.009(2) 0.018(3)
C21 0.055(3) 0.059(4) 0.117(5) 0.006(3) -0.009(3) 0.020(3)
C22 0.043(3) 0.086(5) 0.070(4) 0.037(3) -0.005(3) 0.003(3)
C23 0.038(3) 0.075(5) 0.164(7) 0.059(5) -0.016(4) 0.004(3)
C123 0.083(4) 0.102(5) 0.049(3) 0.018(3) -0.009(3) 0.021(4)
C28 0.063(4) 0.074(5) 0.204(8) 0.020(5) -0.013(5) 0.034(4)

loop_
_atom_type_symbol
_atom_type_description
_atom_type_scat_dispersion_real
_atom_type_scat_dispersion_imag
_atom_type_scat_source
C C 0.0033 0.0016 'International Tables Vol C Tables 4.2.6.8 and 6.1.1.4'
H H 0.0000 0.0000 'International Tables Vol C Tables 4.2.6.8 and 6.1.1.4'
N N 0.0061 0.0033 'International Tables Vol C Tables 4.2.6.8 and 6.1.1.4'
O O 0.0106 0.0060 'International Tables Vol C Tables 4.2.6.8 and 6.1.1.4'
S S 0.1246 0.1234 'International Tables Vol C Tables 4.2.6.8 and 6.1.1.4'

loop_
_geom_angle_atom_site_label_1
_geom_angle_atom_site_label_2
_geom_angle_atom_site_label_3
_geom_angle
O13 S5 O14 117.81(16)
O13 S5 C51 107.92(16)
O14 S5 C51 108.97(16)
O13 S5 C40 110.45(16)
O14 S5 C40 105.12(16)
C51 S5 C40 105.96(16)
O5 S2 O2 118.54(16)
O5 S2 C71 109.96(16)
O2 S2 C71 108.97(15)
O5 S2 C89 109.47(16)
O2 S2 C89 106.99(16)
C71 S2 C89 101.54(16)
O1 S1 O3 117.83(15)
O1 S1 C78 109.25(16)
O3 S1 C78 106.15(16)
O1 S1 C6 110.75(16)
O3 S1 C6 104.91(15)
C78 S1 C6 107.40(16)
O7 S3 O6 118.31(15)
O7 S3 C55 109.57(16)
O6 S3 C55 106.01(16)
O7 S3 C33 110.11(16)
O6 S3 C33 104.95(15)
C55 S3 C33 107.30(16)
O10 S4 O9 118.37(16)
O10 S4 C47 109.63(16)
O9 S4 C47 109.29(15)
O10 S4 C98 109.86(16)
O9 S4 C98 106.94(16)
C47 S4 C98 101.39(16)
O11 S6 O12 119.28(16)
O11 S6 C109 108.47(17)
O12 S6 C109 108.98(17)
O11 S6 C106 105.26(18)
O12 S6 C106 106.91(16)
C109 S6 C106 107.32(17)
C49 N3 C106 121.4(3)
C37 C2 C41 176.1(4)
C52 N2 C98 122.9(3)
C58 N1 C89 123.3(3)
C56 C33 C88 124.7(3)
C56 C33 S3 121.4(3)
C88 C33 S3 113.5(2)
C1 C3 C61 121.0(4)
C1 C3 H3 119.5
C61 C3 H3 119.5
C2 C37 C42 173.0(4)
C73 C39 C55 119.0(4)
C73 C39 H39 120.5
C55 C39 H39 120.5
C41 C40 C46 125.6(3)
C41 C40 S5 119.7(3)
C46 C40 S5 114.6(2)
C40 C41 C2 122.0(3)
C40 C41 C62 125.4(3)
C2 C41 C62 112.6(3)
C114 C42 C155 120.9(4)
C114 C42 C37 122.7(4)
C155 C42 C37 116.3(4)
C6 C4 C12 123.0(3)
C6 C4 C7 122.3(3)
C12 C4 C7 114.7(3)
C40 C46 C49 113.9(3)
C40 C46 H46A 108.8
C49 C46 H46A 108.8
C40 C46 H46B 108.8
C49 C46 H46B 108.8
H46A C46 H46B 107.7
C101 C47 C87 120.9(3)
C101 C47 S4 120.6(3)
C87 C47 S4 118.5(3)
O15 C49 N3 123.4(3)
O15 C49 C46 122.0(3)
N3 C49 C46 114.5(3)
C137 C5 C11 120.6(4)
C137 C5 H5 119.7
C11 C5 H5 119.7
C59 C51 C151 121.3(4)
C59 C51 S5 121.3(3)
C151 C51 S5 117.4(3)
O8 C52 N2 124.0(3)
O8 C52 C88 122.2(3)
N2 C52 C88 113.7(3)
C62 C54 C120 120.4(4)
C62 C54 H54 119.8
C120 C54 H54 119.8
C107 C55 C39 120.3(3)
C107 C55 S3 119.4(3)
C39 C55 S3 120.3(3)
C33 C56 C108 123.3(3)
C33 C56 C147 122.0(3)
C108 C56 C147 114.7(3)
C13 C57 C78 119.1(4)
C13 C57 H57 120.5
C78 C57 H57 120.5
O4 C58 N1 123.8(3)
O4 C58 C65 122.5(3)
N1 C58 C65 113.6(3)
C51 C59 C83 118.4(4)
C51 C59 H59 120.8
C83 C59 H59 120.8
C4 C6 C65 124.5(3)
C4 C6 S1 121.3(3)
C65 C6 S1 113.8(2)
C13 C61 C3 117.9(4)
C13 C61 C05 121.1(4)
C3 C61 C05 121.0(4)
C54 C62 C142 119.2(4)
C54 C62 C41 119.7(3)
C142 C62 C41 120.9(4)
C6 C65 C58 114.2(3)
C6 C65 H65A 108.7
C58 C65 H65A 108.7
C6 C65 H65B 108.7
C58 C65 H65B 108.7
H65A C65 H65B 107.6
C107 C66 C79 121.2(4)
C107 C66 H66 119.4
C79 C66 H66 119.4
C140 C67 C92 118.3(3)
C140 C67 C02 120.8(3)
C92 C67 C02 120.9(3)
C138 C7 C11 119.7(4)
C138 C7 C4 119.9(3)
C11 C7 C4 120.4(3)
C10 C71 C8 121.3(3)
C10 C71 S2 120.5(3)
C8 C71 S2 118.3(3)
C95 C72 C85 118.9(3)
C95 C72 C03 121.4(3)
C85 C72 C03 119.7(3)
C39 C73 C79 122.0(4)
C39 C73 H73 119.0
C79 C73 H73 119.0
C76 C75 C100 121.8(4)
C76 C75 H75 119.1
C100 C75 H75 119.1
C75 C76 C109 118.8(4)
C75 C76 H76 120.6
C109 C76 H76 120.6
C12 C77 C14 172.9(4)
C1 C78 C57 120.6(3)
C1 C78 S1 119.2(3)
C57 C78 S1 120.2(3)
C66 C79 C73 117.6(4)
C66 C79 C01 120.9(4)
C73 C79 C01 121.5(4)
C85 C8 C71 118.5(3)
C85 C8 H8 120.8
C71 C8 H8 120.8
C59 C83 C118 121.9(4)
C59 C83 H83 119.1
C118 C83 H83 119.1
C124 C84 C109 118.8(4)
C124 C84 H84 120.6
C109 C84 H84 120.6
C8 C85 C72 121.1(3)
C8 C85 H85 119.4
C72 C85 H85 119.4
C126 C86 C147 120.3(4)
C126 C86 H86 119.9
C147 C86 H86 119.9
C140 C87 C47 118.6(3)
C140 C87 H87 120.7
C47 C87 H87 120.7
C33 C88 C52 114.4(3)
C33 C88 H88A 108.7
C52 C88 H88A 108.7
C33 C88 H88B 108.7
C52 C88 H88B 108.7
H88A C88 H88B 107.6
N1 C89 S2 111.2(2)
N1 C89 H89A 109.4
S2 C89 H89A 109.4
N1 C89 H89B 109.4
S2 C89 H89B 109.4
H89A C89 H89B 108.0
C119 C9 C14 120.3(4)
C119 C9 H9 119.8
C14 C9 H9 119.8
C130 C91 C102 120.2(4)
C130 C91 H91 119.9
C102 C91 H91 119.9
C101 C92 C67 121.3(3)
C101 C92 H92 119.4
C67 C92 H92 119.4
C122 C93 C113 119.3(3)
C122 C93 C96 121.1(3)
C113 C93 C96 119.6(3)
C118 C94 C151 121.6(4)
C118 C94 H94 119.2
C151 C94 H94 119.2
C10 C95 C72 121.0(3)
C10 C95 H95 119.5
C72 C95 H95 119.5
C108 C96 C93 174.4(4)
N2 C98 S4 111.1(2)
N2 C98 H98A 109.4
S4 C98 H98A 109.4
N2 C98 H98B 109.4
S4 C98 H98B 109.4
H98A C98 H98B 108.0
C111 C99 C113 119.7(4)
C111 C99 H99 120.1
C113 C99 H99 120.1
C124 C100 C75 117.8(4)
C124 C100 CL5 121.7(4)
C75 C100 CL5 120.5(4)
C47 C101 C92 119.2(3)
C47 C101 H101 120.4
C92 C101 H101 120.4
C91 C102 C147 120.9(4)
C91 C102 H102 119.6
C147 C102 H102 119.6
C78 C1 C3 119.6(3)
C78 C1 H1 120.2
C3 C1 H1 120.2
C71 C10 C95 119.2(3)
C71 C10 H10 120.4
C95 C10 H10 120.4
N3 C106 S6 114.8(3)
N3 C106 H10A 108.6
S6 C106 H10A 108.6
N3 C106 H10B 108.6
S6 C106 H10B 108.6
H10A C106 H10B 107.5
C55 C107 C66 119.8(4)
C55 C107 H107 120.1
C66 C107 H107 120.1
C96 C108 C56 176.1(4)
C84 C109 C76 120.7(4)
C84 C109 S6 119.8(3)
C76 C109 S6 119.5(3)
C5 C11 C7 119.7(4)
C5 C11 H11 120.1
C7 C11 H11 120.1
C119 C112 C139 120.8(3)
C119 C112 H112 119.6
C139 C112 H112 119.6
C99 C113 C93 120.3(4)
C99 C113 H113 119.9
C93 C113 H113 119.9
C42 C114 C158 120.5(5)
C42 C114 H114 119.7
C158 C114 H114 119.7
C138 C117 C137 120.2(4)
C138 C117 H117 119.9
C137 C117 H117 119.9
C94 C118 C83 117.8(4)
C94 C118 C08 120.7(4)
C83 C118 C08 121.5(4)
C112 C119 C9 119.8(4)
C112 C119 H119 120.1
C9 C119 H119 120.1
C154 C120 C54 119.4(5)
C154 C120 H120 120.3
C54 C120 H120 120.3
C67 C02 H02A 109.5
C67 C02 H02B 109.5
H02A C02 H02B 109.5
C67 C02 H02C 109.5
H02A C02 H02C 109.5
H02B C02 H02C 109.5
C134 C122 C93 120.1(4)
C134 C122 H122 120.0
C93 C122 H122 120.0
C100 CL5 HL5A 109.5
C100 CL5 HL5B 109.5
HL5A CL5 HL5B 109.5
C100 CL5 HL5C 109.5
HL5A CL5 HL5C 109.5
HL5B CL5 HL5C 109.5
C84 C124 C100 122.1(4)
C84 C124 H124 119.0
C100 C124 H124 119.0
C86 C126 C130 120.3(4)
C86 C126 H126 119.9
C130 C126 H126 119.9
C77 C12 C4 177.8(4)
C79 C01 H01A 109.5
C79 C01 H01B 109.5
H01A C01 H01B 109.5
C79 C01 H01C 109.5
H01A C01 H01C 109.5
H01B C01 H01C 109.5
C61 C05 H05A 109.5
C61 C05 H05B 109.5
H05A C05 H05B 109.5
C61 C05 H05C 109.5
H05A C05 H05C 109.5
H05B C05 H05C 109.5
C91 C130 C126 119.7(4)
C91 C130 H130 120.2
C126 C130 H130 120.2
C57 C13 C61 121.8(3)
C57 C13 H13 119.1
C61 C13 H13 119.1
C122 C134 C111 120.3(4)
C122 C134 H134 119.9
C111 C134 H134 119.9
C5 C137 C117 119.9(4)
C5 C137 H137 120.1
C117 C137 H137 120.1
C7 C138 C117 119.8(4)
C7 C138 H138 120.1
C117 C138 H138 120.1
C144 C139 C112 119.7(4)
C144 C139 H139 120.1
C112 C139 H139 120.1
C87 C140 C67 121.7(3)
C87 C140 H140 119.2
C67 C140 H140 119.2
C9 C14 C144 119.4(3)
C9 C14 C77 119.5(3)
C144 C14 C77 121.1(3)
C62 C142 C178 120.6(4)
C62 C142 H142 119.7
C178 C142 H142 119.7
C72 C03 H03A 109.5
C72 C03 H03B 109.5
H03A C03 H03B 109.5
C72 C03 H03C 109.5
H03A C03 H03C 109.5
H03B C03 H03C 109.5
C139 C144 C14 120.0(4)
C139 C144 H144 120.0
C14 C144 H144 120.0
C102 C147 C86 118.7(3)
C102 C147 C56 121.7(3)
C86 C147 C56 119.6(3)
C118 C08 H08A 109.5
C118 C08 H08B 109.5
H08A C08 H08B 109.5
C118 C08 H08C 109.5
H08A C08 H08C 109.5
H08B C08 H08C 109.5
C51 C151 C94 119.0(4)
C51 C151 H151 120.5
C94 C151 H151 120.5
C178 C154 C120 120.2(4)
C178 C154 H154 119.9
C120 C154 H154 119.9
C123 C155 C42 118.8(5)
C123 C155 H155 120.6
C42 C155 H155 120.6
C158 C157 C123 120.1(5)
C158 C157 H157 120.0
C123 C157 H157 120.0
C157 C158 C114 119.7(5)
C157 C158 H158 120.2
C114 C158 H158 120.2
O19 S7 O20 119.15(16)
O19 S7 C977 108.53(17)
O20 S7 C977 108.21(17)
O19 S7 C18 104.64(18)
O20 S7 C18 107.37(16)
C977 S7 C18 108.53(17)
O16 S8 O18 118.14(16)
O16 S8 C984 108.49(17)
O18 S8 C984 108.11(16)
O16 S8 C976 109.30(16)
O18 S8 C976 105.21(16)
C984 S8 C976 107.07(16)
C979 N4 C18 120.8(3)
C983 C976 C981 124.9(3)
C983 C976 S8 120.5(3)
C981 C976 S8 114.4(3)
C982 C977 C989 120.0(4)
C982 C977 S7 120.3(3)
C989 C977 S7 119.6(3)
C980 C978 C994 118.5(4)
C980 C978 C983 121.1(3)
C994 C978 C983 120.1(3)
O17 C979 N4 124.1(3)
O17 C979 C981 121.6(3)
N4 C979 C981 114.2(3)
C990 C980 C978 120.9(4)
C990 C980 H980 119.5
C978 C980 H980 119.5
C976 C981 C979 114.1(3)
C976 C981 H98C 108.7
C979 C981 H98C 108.7
C976 C981 H98D 108.7
C979 C981 H98D 108.7
H98C C981 H98D 107.6
C985 C15 C991 174.1(4)
C99 C111 C134 120.4(3)
C99 C111 H111 119.8
C134 C111 H111 119.8
C977 C982 C996 119.0(4)
C977 C982 H982 120.5
C996 C982 H982 120.5
N4 C18 S7 115.4(3)
N4 C18 H18A 108.4
S7 C18 H18A 108.4
N4 C18 H18B 108.4
S7 C18 H18B 108.4
H18A C18 H18B 107.5
C976 C983 C985 122.4(3)
C976 C983 C978 124.6(3)
C985 C983 C978 113.0(3)
C997 C984 C995 119.6(3)
C997 C984 S8 120.4(3)
C995 C984 S8 119.9(3)
C15 C985 C983 175.3(4)
C999 C986 C16 118.4(4)
C999 C986 C07 120.7(4)
C16 C986 C07 120.9(4)
C988 C987 C989 121.4(4)
C988 C987 H987 119.3
C989 C987 H987 119.3
C987 C988 C996 117.5(4)
C987 C988 C06 121.7(4)
C996 C988 C06 120.8(4)
C977 C989 C987 120.4(4)
C977 C989 H989 119.8
C987 C989 H989 119.8
C992 C990 C980 119.9(4)
C992 C990 H990 120.0
C980 C990 H990 120.0
C21 C991 C998 118.8(4)
C21 C991 C15 119.3(4)
C998 C991 C15 122.0(4)
C993 C992 C990 119.9(4)
C993 C992 H992 120.1
C990 C992 H992 120.1
C154 C178 C142 119.9(4)
C154 C178 H178 120.1
C142 C178 H178 120.1
C992 C993 C994 120.5(4)
C992 C993 H993 119.8
C994 C993 H993 119.8
C978 C994 C993 120.3(4)
C978 C994 H994 119.8
C993 C994 H994 119.8
C16 C995 C984 119.9(4)
C16 C995 H995 120.1
C984 C995 H995 120.1
C982 C996 C988 121.8(4)
C982 C996 H996 119.1
C988 C996 H996 119.1
C984 C997 C999 119.2(4)
C984 C997 H997 120.4
C999 C997 H997 120.4
C995 C16 C986 121.1(4)
C995 C16 H16 119.5
C986 C16 H16 119.5
C986 C07 H07A 109.5
C986 C07 H07B 109.5
H07A C07 H07B 109.5
C986 C07 H07C 109.5
H07A C07 H07C 109.5
H07B C07 H07C 109.5
C22 C998 C991 120.2(5)
C22 C998 H998 119.9
C991 C998 H998 119.9
C986 C999 C997 121.8(4)
C986 C999 H999 119.1
C997 C999 H999 119.1
C988 C06 H06A 109.5
C988 C06 H06B 109.5
H06A C06 H06B 109.5
C988 C06 H06C 109.5
H06A C06 H06C 109.5
H06B C06 H06C 109.5
C991 C21 C28 120.1(6)
C991 C21 H21 120.0
C28 C21 H21 120.0
C23 C22 C998 120.3(5)
C23 C22 H22 119.9
C998 C22 H22 119.9
C22 C23 C28 120.4(6)
C22 C23 H23 119.8
C28 C23 H23 119.8
C155 C123 C157 120.0(5)
C155 C123 H123 120.0
C157 C123 H123 120.0
C23 C28 C21 120.2(6)
C23 C28 H28 119.9
C21 C28 H28 119.9

loop_
_geom_bond_atom_site_label_1
_geom_bond_atom_site_label_2
_geom_bond_distance
S5 O13 1.435(3)
S5 O14 1.446(2)
S5 C51 1.773(4)
S5 C40 1.799(4)
S2 O5 1.437(3)
S2 O2 1.441(2)
S2 C71 1.761(3)
S2 C89 1.810(3)
S1 O1 1.437(3)
S1 O3 1.446(2)
S1 C78 1.768(3)
S1 C6 1.794(4)
S3 O7 1.436(3)
S3 O6 1.454(2)
S3 C55 1.758(4)
S3 C33 1.790(3)
S4 O10 1.438(2)
S4 O9 1.442(2)
S4 C47 1.752(3)
S4 C98 1.809(4)
S6 O11 1.437(3)
S6 O12 1.443(3)
S6 C109 1.763(4)
S6 C106 1.797(4)
O8 C52 1.221(4)
O4 C58 1.222(4)
O15 C49 1.225(4)
N3 C49 1.363(4)
N3 C106 1.423(4)
C2 C37 1.203(5)
C2 C41 1.424(5)
N2 C52 1.353(4)
N2 C98 1.439(4)
N1 C58 1.350(4)
N1 C89 1.439(4)
C33 C56 1.351(5)
C33 C88 1.504(4)
C3 C1 1.386(5)
C3 C61 1.401(5)
C3 H3 0.9300
C37 C42 1.440(5)
C39 C73 1.384(5)
C39 C55 1.387(5)
C39 H39 0.9300
C40 C41 1.346(5)
C40 C46 1.505(5)
C41 C62 1.500(5)
C42 C114 1.371(6)
C42 C155 1.387(5)
C4 C6 1.357(5)
C4 C12 1.430(5)
C4 C7 1.500(5)
C46 C49 1.526(5)
C46 H46A 0.9700
C46 H46B 0.9700
C47 C101 1.385(5)
C47 C87 1.401(5)
C5 C137 1.368(6)
C5 C11 1.385(5)
C5 H5 0.9300
C51 C59 1.374(5)
C51 C151 1.378(5)
C52 C88 1.513(4)
C54 C62 1.378(5)
C54 C120 1.400(6)
C54 H54 0.9300
C55 C107 1.381(5)
C56 C108 1.432(5)
C56 C147 1.494(5)
C57 C13 1.381(5)
C57 C78 1.392(5)
C57 H57 0.9300
C58 C65 1.508(4)
C59 C83 1.388(5)
C59 H59 0.9300
C6 C65 1.500(4)
C61 C13 1.384(5)
C61 C05 1.508(5)
C62 C142 1.379(5)
C65 H65A 0.9700
C65 H65B 0.9700
C66 C107 1.386(5)
C66 C79 1.391(5)
C66 H66 0.9300
C67 C140 1.392(5)
C67 C92 1.394(5)
C67 C02 1.503(5)
C7 C138 1.383(5)
C7 C11 1.398(5)
C71 C10 1.379(5)
C71 C8 1.400(5)
C72 C95 1.389(5)
C72 C85 1.394(5)
C72 C03 1.514(5)
C73 C79 1.391(6)
C73 H73 0.9300
C75 C76 1.369(5)
C75 C100 1.390(5)
C75 H75 0.9300
C76 C109 1.398(5)
C76 H76 0.9300
C77 C12 1.188(5)
C77 C14 1.443(5)
C78 C1 1.375(5)
C79 C01 1.510(5)
C8 C85 1.385(5)
C8 H8 0.9300
C83 C118 1.388(6)
C83 H83 0.9300
C84 C124 1.375(5)
C84 C109 1.383(5)
C84 H84 0.9300
C85 H85 0.9300
C86 C126 1.384(5)
C86 C147 1.392(5)
C86 H86 0.9300
C87 C140 1.384(5)
C87 H87 0.9300
C88 H88A 0.9700
C88 H88B 0.9700
C89 H89A 0.9700
C89 H89B 0.9700
C9 C119 1.381(5)
C9 C14 1.392(5)
C9 H9 0.9300
C91 C130 1.376(6)
C91 C102 1.384(5)
C91 H91 0.9300
C92 C101 1.386(5)
C92 H92 0.9300
C93 C122 1.391(5)
C93 C113 1.396(5)
C93 C96 1.441(5)
C94 C118 1.376(6)
C94 C151 1.386(5)
C94 H94 0.9300
C95 C10 1.384(5)
C95 H95 0.9300
C96 C108 1.196(5)
C98 H98A 0.9700
C98 H98B 0.9700
C99 C111 1.377(5)
C99 C113 1.385(5)
C99 H99 0.9300
C100 C124 1.384(6)
C100 CL5 1.506(6)
C101 H101 0.9300
C102 C147 1.388(5)
C102 H102 0.9300
C1 H1 0.9300
C10 H10 0.9300
C106 H10A 0.9700
C106 H10B 0.9700
C107 H107 0.9300
C11 H11 0.9300
C112 C119 1.373(5)
C112 C139 1.385(6)
C112 H112 0.9300
C113 H113 0.9300
C114 C158 1.390(6)
C114 H114 0.9300
C117 C138 1.388(5)
C117 C137 1.390(6)
C117 H117 0.9300
C118 C08 1.513(5)
C119 H119 0.9300
C120 C154 1.379(7)
C120 H120 0.9300
C02 H02A 0.9600
C02 H02B 0.9600
C02 H02C 0.9600
C122 C134 1.377(5)
C122 H122 0.9300
CL5 HL5A 0.9600
CL5 HL5B 0.9600
CL5 HL5C 0.9600
C124 H124 0.9300
C126 C130 1.388(6)
C126 H126 0.9300
C01 H01A 0.9600
C01 H01B 0.9600
C01 H01C 0.9600
C05 H05A 0.9600
C05 H05B 0.9600
C05 H05C 0.9600
C130 H130 0.9300
C13 H13 0.9300
C134 C111 1.385(6)
C134 H134 0.9300
C137 H137 0.9300
C138 H138 0.9300
C139 C144 1.384(5)
C139 H139 0.9300
C140 H140 0.9300
C14 C144 1.393(5)
C142 C178 1.389(6)
C142 H142 0.9300
C03 H03A 0.9600
C03 H03B 0.9600
C03 H03C 0.9600
C144 H144 0.9300
C08 H08A 0.9600
C08 H08B 0.9600
C08 H08C 0.9600
C151 H151 0.9300
C154 C178 1.372(7)
C154 H154 0.9300
C155 C123 1.379(6)
C155 H155 0.9300
C157 C158 1.356(7)
C157 C123 1.419(8)
C157 H157 0.9300
C158 H158 0.9300
S7 O19 1.434(3)
S7 O20 1.438(3)
S7 C977 1.754(4)
S7 C18 1.803(4)
S8 O16 1.438(3)
S8 O18 1.439(3)
S8 C984 1.769(4)
S8 C976 1.788(4)
O17 C979 1.218(4)
N4 C979 1.358(4)
N4 C18 1.439(4)
C976 C983 1.345(5)
C976 C981 1.505(5)
C977 C982 1.370(5)
C977 C989 1.371(5)
C978 C980 1.382(5)
C978 C994 1.383(5)
C978 C983 1.501(5)
C979 C981 1.533(5)
C980 C990 1.379(6)
C980 H980 0.9300
C981 H98C 0.9700
C981 H98D 0.9700
C15 C985 1.203(5)
C15 C991 1.420(5)
C111 H111 0.9300
C982 C996 1.390(6)
C982 H982 0.9300
C18 H18A 0.9700
C18 H18B 0.9700
C983 C985 1.438(5)
C984 C997 1.381(5)
C984 C995 1.394(5)
C986 C999 1.369(6)
C986 C16 1.386(6)
C986 C07 1.500(5)
C987 C988 1.367(6)
C987 C989 1.380(5)
C987 H987 0.9300
C988 C996 1.391(6)
C988 C06 1.510(5)
C989 H989 0.9300
C990 C992 1.376(7)
C990 H990 0.9300
C991 C21 1.364(7)
C991 C998 1.389(6)
C992 C993 1.363(6)
C992 H992 0.9300
C178 H178 0.9300
C993 C994 1.386(6)
C993 H993 0.9300
C994 H994 0.9300
C995 C16 1.379(5)
C995 H995 0.9300
C996 H996 0.9300
C997 C999 1.391(5)
C997 H997 0.9300
C16 H16 0.9300
C07 H07A 0.9600
C07 H07B 0.9600
C07 H07C 0.9600
C998 C22 1.386(6)
C998 H998 0.9300
C999 H999 0.9300
C06 H06A 0.9600
C06 H06B 0.9600
C06 H06C 0.9600
C21 C28 1.389(7)
C21 H21 0.9300
C22 C23 1.340(8)
C22 H22 0.9300
C23 C28 1.364(9)
C23 H23 0.9300
C123 H123 0.9300
C28 H28 0.9300
